data_4501670
loop_
_publ_author_name
'da Silva, Cecilia C. P.'
'Martins, Felipe T.'
'Honorato, Sara B.'
'Boechat, N\'ubia'
'Ayala, Alejandro P.'
'Ellena, Javier'

_publ_section_title
;
 Triple Structural Transition below Room Temperature in the Antifilarial
 Drug Diethylcarbamazine Citrate
;
_journal_issue 7
_journal_name_full 'Crystal Growth &amp; Design'
_journal_page_first 3094
_journal_paper_doi 10.1021/cg100212q
_journal_volume 10
_journal_year 2010
_chemical_formula_moiety 'C10 H22 N3 O, C6 H7 O7'
_chemical_formula_sum 'C16 H29 N3 O8'
_chemical_formula_weight 391.42
_chemical_name_systematic
;
 diethylcarbamazine citrate
;
_space_group_IT_number 14
_symmetry_cell_setting monoclinic
_symmetry_space_group_name_Hall '-P 2ybc'
_symmetry_space_group_name_H-M 'P 1 21/c 1'
_atom_sites_solution_hydrogens geom
_atom_sites_solution_primary direct
_atom_sites_solution_secondary difmap
_audit_creation_method SHELXL-97
_cell_angle_alpha 90.00
_cell_angle_beta 95.033(1)
_cell_angle_gamma 90.00
_cell_formula_units_Z 8
_cell_length_a 27.4386(7)
_cell_length_b 10.1644(2)
_cell_length_c 14.0536(3)
_cell_measurement_reflns_used 8189
_cell_measurement_temperature 235(2)
_cell_measurement_theta_max 27.103
_cell_measurement_theta_min 2.910
_cell_volume 3904.39(15)
_computing_cell_refinement 'HKL Scalepack (Otwinowski & Minor 1997)'
_computing_data_collection 'Collect (Bruker AXS BV, 1997-2004)'
_computing_data_reduction 'HKL Denzo and Scalepack (Otwinowski & Minor 1997)'
_computing_structure_refinement 'SHELXL-97 (Sheldrick, 1997)'
_diffrn_ambient_temperature 235(2)
_diffrn_measured_fraction_theta_full 0.985
_diffrn_measured_fraction_theta_max 0.985
_diffrn_measurement_device '95mm CCD camera on \k-goniostat'
_diffrn_measurement_device_type KappaCCD
_diffrn_measurement_method 'CCD rotation images, thick slices'
_diffrn_radiation_monochromator graphite
_diffrn_radiation_probe x-ray
_diffrn_radiation_source 'fine-focus sealed tube'
_diffrn_radiation_type MoK\a
_diffrn_radiation_wavelength 0.71073
_diffrn_reflns_av_R_equivalents 0.0608
_diffrn_reflns_av_sigmaI/netI 0.0920
_diffrn_reflns_limit_h_max 34
_diffrn_reflns_limit_h_min -34
_diffrn_reflns_limit_k_max 12
_diffrn_reflns_limit_k_min -12
_diffrn_reflns_limit_l_max 17
_diffrn_reflns_limit_l_min -17
_diffrn_reflns_number 14878
_diffrn_reflns_theta_full 26.84
_diffrn_reflns_theta_max 26.84
_diffrn_reflns_theta_min 2.94
_exptl_absorpt_coefficient_mu 0.107
_exptl_absorpt_correction_type none
_exptl_crystal_colour colourless
_exptl_crystal_density_diffrn 1.332
_exptl_crystal_density_method 'not measured'
_exptl_crystal_description prism
_exptl_crystal_F_000 1680
_exptl_crystal_size_max 0.33
_exptl_crystal_size_mid 0.20
_exptl_crystal_size_min 0.11
_refine_diff_density_max 0.465
_refine_diff_density_min -0.468
_refine_diff_density_rms 0.131
_refine_ls_extinction_method none
_refine_ls_goodness_of_fit_ref 1.080
_refine_ls_hydrogen_treatment mixed
_refine_ls_matrix_type full
_refine_ls_number_parameters 517
_refine_ls_number_reflns 8234
_refine_ls_number_restraints 0
_refine_ls_restrained_S_all 1.080
_refine_ls_R_factor_all 0.1442
_refine_ls_R_factor_gt 0.0720
_refine_ls_shift/su_max 0.011
_refine_ls_shift/su_mean 0.001
_refine_ls_structure_factor_coef Fsqd
_refine_ls_weighting_details 'calc w=1/[\s^2^(Fo^2^)+(0.1000P)^2^+0.0000P] where P=(Fo^2^+2Fc^2^)/3'
_refine_ls_weighting_scheme calc
_refine_ls_wR_factor_gt 0.1691
_refine_ls_wR_factor_ref 0.1993
_reflns_number_gt 4343
_reflns_number_total 8234
_reflns_threshold_expression >2sigma(I)
_cod_data_source_file cg100212q_si_001.cif
_cod_data_source_block DECCitrate_235K
_cod_original_sg_symbol_H-M 'P 21/c'
_cod_database_code 4501670

loop_
_symmetry_equiv_pos_as_xyz
'x, y, z'
'-x, y+1/2, -z+1/2'
'-x, -y, -z'
'x, -y-1/2, z-1/2'

loop_
_atom_site_label
_atom_site_type_symbol
_atom_site_fract_x
_atom_site_fract_y
_atom_site_fract_z
_atom_site_U_iso_or_equiv
_atom_site_adp_type
_atom_site_occupancy
_atom_site_symmetry_multiplicity
_atom_site_calc_flag
_atom_site_refinement_flags
_atom_site_disorder_assembly
_atom_site_disorder_group
O3C O 0.34490(6) 1.43386(17) 0.22638(11) 0.0410(5) Uani 1 1 d . A 1
O1C O 0.34188(6) 1.81748(18) 0.36018(12) 0.0409(5) Uani 1 1 d . A 1
O3D O 0.15066(7) 0.94082(18) 0.11985(12) 0.0415(5) Uani 1 1 d . B 1
O4D O 0.12009(7) 0.99088(18) 0.29335(12) 0.0453(5) Uani 1 1 d . B 1
C1D C 0.15727(9) 1.2053(3) 0.01632(17) 0.0340(6) Uani 1 1 d . B 1
N2A N 0.33324(8) 1.1630(2) -0.07995(14) 0.0387(5) Uani 1 1 d . C 1
C4D C 0.22368(9) 1.0635(2) 0.16621(16) 0.0361(6) Uani 1 1 d . B 1
H4D2 H 0.2320 1.0476 0.1015 0.043 Uiso 1 1 calc R B 1
H4D1 H 0.2345 1.1517 0.1839 0.043 Uiso 1 1 calc R B 1
O4C O 0.37185(7) 1.48351(18) 0.05170(12) 0.0436(5) Uani 1 1 d . A 1
O2C O 0.33092(7) 1.60550(18) 0.38854(12) 0.0490(5) Uani 1 1 d . A 1
O1D O 0.15234(6) 1.32459(17) -0.01070(11) 0.0400(4) Uani 1 1 d . B 1
O1B O 0.08374(6) 0.74577(17) 0.16697(12) 0.0431(5) Uani 1 1 d . D 1
N2B N 0.17052(7) 0.6588(2) 0.43682(14) 0.0364(5) Uani 1 1 d . D 1
C6D C 0.15277(10) 1.0603(3) 0.26888(16) 0.0355(6) Uani 1 1 d . B 1
C6C C 0.34108(9) 1.5563(3) 0.07906(16) 0.0340(6) Uani 1 1 d . A 1
O7C O 0.19544(7) 1.49488(18) 0.11118(13) 0.0472(5) Uani 1 1 d . A 1
C5D C 0.25131(10) 0.9675(3) 0.23162(17) 0.0392(6) Uani 1 1 d . B 1
N3B N 0.02145(7) 0.8208(2) 0.24718(14) 0.0392(5) Uani 1 1 d . D 1
C1C C 0.34004(9) 1.6967(3) 0.33471(17) 0.0346(6) Uani 1 1 d . A 1
O5C O 0.31811(6) 1.64969(18) 0.02890(12) 0.0435(5) Uani 1 1 d . A 1
O2D O 0.17099(7) 1.11524(18) -0.03508(12) 0.0465(5) Uani 1 1 d . B 1
C3D C 0.16802(9) 1.0573(2) 0.16706(16) 0.0335(6) Uani 1 1 d . B 1
N1B N 0.07918(7) 0.6703(2) 0.31789(14) 0.0393(5) Uani 1 1 d . D 1
O5D O 0.17684(7) 1.14756(18) 0.32211(12) 0.0497(5) Uani 1 1 d . B 1
O7D O 0.29914(7) 0.98796(19) 0.23886(13) 0.0487(5) Uani 1 1 d . B 1
O1A O 0.42074(7) 1.2576(2) 0.18679(14) 0.0595(6) Uani 1 1 d . C 1
C4C C 0.27168(8) 1.5599(2) 0.18693(16) 0.0346(6) Uani 1 1 d . A 1
H4C2 H 0.2642 1.5396 0.2515 0.041 Uiso 1 1 calc R A 1
H4C1 H 0.2612 1.6496 0.1732 0.041 Uiso 1 1 calc R A 1
C5C C 0.24295(10) 1.4689(3) 0.11898(18) 0.0392(6) Uani 1 1 d . A 1
C3B C 0.13326(10) 0.7609(3) 0.45211(18) 0.0424(7) Uani 1 1 d . D 1
H3B1 H 0.1408 0.8404 0.4182 0.051 Uiso 1 1 calc R D 1
H3B2 H 0.1344 0.7818 0.5196 0.051 Uiso 1 1 calc R D 1
C2C C 0.35200(9) 1.6711(3) 0.23301(17) 0.0391(6) Uani 1 1 d . A 1
H2C2 H 0.3871 1.6597 0.2335 0.047 Uiso 1 1 calc R A 1
H2C1 H 0.3433 1.7489 0.1953 0.047 Uiso 1 1 calc R A 1
O6D O 0.23279(7) 0.8799(2) 0.27305(16) 0.0674(6) Uani 1 1 d . B 1
C2B C 0.16752(9) 0.6211(3) 0.33335(16) 0.0387(6) Uani 1 1 d . D 1
H2B1 H 0.1912 0.5525 0.3238 0.046 Uiso 1 1 calc R D 1
H2B2 H 0.1752 0.6966 0.2952 0.046 Uiso 1 1 calc R D 1
C6B C 0.06253(9) 0.7475(2) 0.24082(18) 0.0369(6) Uani 1 1 d . D 1
C2A C 0.33236(9) 1.1384(3) 0.02465(17) 0.0456(7) Uani 1 1 d . C 1
H2A1 H 0.3048 1.0824 0.0355 0.055 Uiso 1 1 calc R C 1
H2A2 H 0.3282 1.2212 0.0573 0.055 Uiso 1 1 calc R C 1
C2D C 0.14440(9) 1.1777(2) 0.11704(16) 0.0378(6) Uani 1 1 d . B 1
H2D2 H 0.1092 1.1678 0.1153 0.045 Uiso 1 1 calc R B 1
H2D1 H 0.1532 1.2544 0.1559 0.045 Uiso 1 1 calc R B 1
C3C C 0.32703(9) 1.5518(2) 0.18223(16) 0.0319(6) Uani 1 1 d . A 1
N1A N 0.42200(8) 1.1482(3) 0.04534(16) 0.0560(7) Uani 1 1 d . C 1
O6C O 0.26040(7) 1.3811(2) 0.07578(16) 0.0683(6) Uani 1 1 d . A 1
C3A C 0.37702(11) 1.2439(3) -0.09783(19) 0.0495(8) Uani 1 1 d . C 1
H3A1 H 0.3746 1.3296 -0.0682 0.059 Uiso 1 1 calc R C 1
H3A2 H 0.3782 1.2568 -0.1660 0.059 Uiso 1 1 calc R C 1
C5B C 0.22046(9) 0.7048(3) 0.47195(19) 0.0520(8) Uani 1 1 d . D 1
H5B2 H 0.2439 0.6374 0.4613 0.078 Uiso 1 1 calc R D 1
H5B3 H 0.2214 0.7236 0.5390 0.078 Uiso 1 1 calc R D 1
H5B1 H 0.2282 0.7830 0.4381 0.078 Uiso 1 1 calc R D 1
C5A C 0.28714(11) 1.2269(3) -0.1204(2) 0.0586(8) Uani 1 1 d . C 1
H5A3 H 0.2885 1.2406 -0.1877 0.088 Uiso 1 1 calc R C 1
H5A1 H 0.2833 1.3100 -0.0895 0.088 Uiso 1 1 calc R C 1
H5A2 H 0.2598 1.1712 -0.1100 0.088 Uiso 1 1 calc R C 1
C4B C 0.08259(9) 0.7152(3) 0.41772(18) 0.0463(7) Uani 1 1 d . D 1
H4B1 H 0.0733 0.6436 0.4581 0.056 Uiso 1 1 calc R D 1
H4B2 H 0.0597 0.7868 0.4237 0.056 Uiso 1 1 calc R D 1
C1A C 0.37888(10) 1.0737(3) 0.0647(2) 0.0519(8) Uani 1 1 d . C 1
H1A1 H 0.3782 1.0639 0.1333 0.062 Uiso 1 1 calc R C 1
H1A2 H 0.3809 0.9864 0.0374 0.062 Uiso 1 1 calc R C 1
C9B C -0.01623(9) 0.7982(3) 0.31280(19) 0.0476(7) Uani 1 1 d . D 1
H9B2 H -0.0072 0.7216 0.3516 0.057 Uiso 1 1 calc R D 1
H9B1 H -0.0469 0.7786 0.2758 0.057 Uiso 1 1 calc R D 1
C1B C 0.11692(9) 0.5727(3) 0.30205(19) 0.0412(6) Uani 1 1 d . D 1
H1B1 H 0.1151 0.5508 0.2347 0.049 Uiso 1 1 calc R D 1
H1B2 H 0.1106 0.4931 0.3370 0.049 Uiso 1 1 calc R D 1
C6A C 0.44159(11) 1.2331(3) 0.1151(2) 0.0528(8) Uani 1 1 d . C 1
C4A C 0.42310(10) 1.1754(4) -0.0571(2) 0.0639(9) Uani 1 1 d . C 1
H4A1 H 0.4268 1.0933 -0.0909 0.077 Uiso 1 1 calc R C 1
H4A2 H 0.4512 1.2302 -0.0668 0.077 Uiso 1 1 calc R C 1
C10B C -0.02393(11) 0.9133(3) 0.3780(2) 0.0632(9) Uani 1 1 d . D 1
H10B2 H -0.0488 0.8917 0.4193 0.095 Uiso 1 1 calc R D 1
H10B3 H -0.0339 0.9890 0.3403 0.095 Uiso 1 1 calc R D 1
H10B1 H 0.0061 0.9325 0.4158 0.095 Uiso 1 1 calc R D 1
C7B C 0.00677(10) 0.9045(3) 0.16506(19) 0.0508(7) Uani 1 1 d . D 1
H7B2 H 0.0358 0.9412 0.1407 0.061 Uiso 1 1 calc R D 1
H7B1 H -0.0126 0.9771 0.1859 0.061 Uiso 1 1 calc R D 1
N3A N 0.48624(9) 1.2859(3) 0.10035(19) 0.0782(9) Uani 1 1 d . C 1
C8B C -0.02259(11) 0.8320(3) 0.0850(2) 0.0654(9) Uani 1 1 d . D 1
H8B2 H -0.0313 0.8919 0.0334 0.098 Uiso 1 1 calc R D 1
H8B3 H -0.0518 0.7968 0.1082 0.098 Uiso 1 1 calc R D 1
H8B1 H -0.0033 0.7616 0.0626 0.098 Uiso 1 1 calc R D 1
C9A C 0.52532(11) 1.2012(4) 0.0608(2) 0.0764(11) Uani 1 1 d . C 1
H9A1 H 0.5490 1.1743 0.1125 0.092 Uiso 1 1 calc R C 1
H9A2 H 0.5103 1.1225 0.0322 0.092 Uiso 1 1 calc R C 1
C10A C 0.55090(14) 1.2745(4) -0.0125(3) 0.0974(13) Uani 1 1 d . C 1
H10A2 H 0.5750 1.2185 -0.0371 0.146 Uiso 1 1 calc R C 1
H10A3 H 0.5666 1.3509 0.0162 0.146 Uiso 1 1 calc R C 1
H10A1 H 0.5275 1.3010 -0.0637 0.146 Uiso 1 1 calc R C 1
C7A C 0.4982(2) 1.4139(6) 0.1534(4) 0.0820(18) Uani 0.70 1 d P C 1
H7A2 H 0.4684 1.4619 0.1621 0.098 Uiso 0.70 1 d PR C 1
H7A1 H 0.5187 1.4676 0.1161 0.098 Uiso 0.70 1 d PR C 1
C8A C 0.5259(2) 1.3885(7) 0.2485(5) 0.111(2) Uani 0.70 1 d P C 1
H8A2 H 0.5343 1.4681 0.2829 0.167 Uiso 0.70 1 d PR C 1
H8A1 H 0.5052 1.3356 0.2846 0.167 Uiso 0.70 1 d PR C 1
H8A3 H 0.5552 1.3406 0.2386 0.167 Uiso 0.70 1 d PR C 1
C7A' C 0.5154(5) 1.3431(16) 0.1916(12) 0.0820(18) Uani 0.30 1 d P E 2
H7A2' H 0.5047 1.3067 0.2500 0.098 Uiso 0.30 1 d PR E 2
H7A1' H 0.5506 1.3348 0.1914 0.098 Uiso 0.30 1 d PR E 2
C8A' C 0.4979(6) 1.4816(16) 0.1850(13) 0.111(2) Uani 0.30 1 d P E 2
H8A2' H 0.5114 1.5375 0.2357 0.134 Uiso 0.30 1 d PR E 2
H8A1' H 0.5082 1.5120 0.1253 0.134 Uiso 0.30 1 d PR E 2
H8A3' H 0.4628 1.4840 0.1826 0.134 Uiso 0.30 1 d PR E 2
H5D H 0.1665(16) 1.157(5) 0.394(4) 0.167 Uiso 1 1 d . . .
H2B H 0.1638(15) 0.585(4) 0.473(3) 0.134 Uiso 1 1 d . . .
H7C H 0.1755(18) 1.431(5) 0.065(3) 0.167 Uiso 1 1 d . . .
H5C H 0.3288(16) 1.665(5) -0.048(4) 0.167 Uiso 1 1 d . . .
H2A H 0.3377(16) 1.077(4) -0.110(3) 0.134 Uiso 1 1 d . . .
H7D H 0.3143(18) 0.919(5) 0.286(3) 0.167 Uiso 1 1 d . . .
H3C H 0.3662(17) 1.381(5) 0.189(3) 0.167 Uiso 1 1 d . . .
H3D H 0.1318(18) 0.900(5) 0.148(4) 0.167 Uiso 1 1 d . . .

loop_
_atom_site_aniso_label
_atom_site_aniso_U_11
_atom_site_aniso_U_22
_atom_site_aniso_U_33
_atom_site_aniso_U_23
_atom_site_aniso_U_13
_atom_site_aniso_U_12
O3C 0.0473(11) 0.0418(11) 0.0345(10) 0.0082(8) 0.0070(8) 0.0088(9)
O1C 0.0494(11) 0.0423(11) 0.0307(9) -0.0026(8) 0.0019(8) 0.0015(9)
O3D 0.0489(12) 0.0429(11) 0.0332(9) -0.0071(8) 0.0073(8) -0.0119(9)
O4D 0.0507(12) 0.0513(12) 0.0350(10) -0.0014(9) 0.0106(8) -0.0145(10)
C1D 0.0333(14) 0.0387(16) 0.0293(13) 0.0004(12) -0.0018(11) -0.0043(12)
N2A 0.0359(12) 0.0440(13) 0.0367(12) -0.0016(10) 0.0060(9) 0.0022(11)
C4D 0.0402(15) 0.0384(15) 0.0298(13) 0.0001(11) 0.0030(11) -0.0055(12)
O4C 0.0467(11) 0.0481(11) 0.0374(10) -0.0005(8) 0.0114(8) 0.0118(9)
O2C 0.0743(14) 0.0431(11) 0.0307(10) 0.0022(9) 0.0105(9) -0.0038(10)
O1D 0.0493(11) 0.0387(11) 0.0317(9) 0.0031(8) 0.0015(8) -0.0005(9)
O1B 0.0396(10) 0.0514(12) 0.0389(10) 0.0001(9) 0.0061(8) -0.0048(9)
N2B 0.0313(12) 0.0425(13) 0.0354(12) 0.0023(10) 0.0032(9) -0.0026(10)
C6D 0.0424(16) 0.0363(15) 0.0277(13) -0.0001(12) 0.0020(11) -0.0002(13)
C6C 0.0366(15) 0.0351(15) 0.0302(13) -0.0011(12) 0.0026(11) -0.0017(13)
O7C 0.0337(11) 0.0513(12) 0.0561(12) -0.0145(9) 0.0017(8) 0.0017(9)
C5D 0.0443(17) 0.0400(16) 0.0332(14) 0.0030(12) 0.0027(12) -0.0016(14)
N3B 0.0315(12) 0.0448(13) 0.0412(12) 0.0083(10) 0.0029(9) 0.0030(11)
C1C 0.0318(14) 0.0428(17) 0.0286(13) -0.0026(12) -0.0015(10) 0.0025(13)
O5C 0.0496(11) 0.0506(11) 0.0307(9) 0.0076(9) 0.0047(8) 0.0098(9)
O2D 0.0673(13) 0.0416(11) 0.0317(9) -0.0029(9) 0.0101(9) 0.0002(10)
C3D 0.0369(14) 0.0354(14) 0.0283(12) -0.0039(11) 0.0034(10) -0.0089(12)
N1B 0.0336(12) 0.0475(13) 0.0370(12) 0.0009(10) 0.0037(9) 0.0061(11)
O5D 0.0648(13) 0.0541(12) 0.0312(10) -0.0109(9) 0.0094(9) -0.0229(10)
O7D 0.0351(11) 0.0540(13) 0.0570(12) 0.0137(9) 0.0043(9) 0.0022(9)
O1A 0.0558(13) 0.0756(15) 0.0482(12) -0.0073(10) 0.0101(10) 0.0108(11)
C4C 0.0337(14) 0.0394(14) 0.0308(13) -0.0015(11) 0.0040(10) 0.0026(12)
C5C 0.0380(16) 0.0408(16) 0.0395(15) -0.0044(13) 0.0079(12) -0.0005(13)
C3B 0.0481(16) 0.0448(16) 0.0339(14) 0.0019(12) 0.0017(12) 0.0063(14)
C2C 0.0401(15) 0.0455(16) 0.0323(13) -0.0011(12) 0.0056(11) -0.0046(13)
O6D 0.0502(13) 0.0680(14) 0.0835(15) 0.0391(13) 0.0027(11) -0.0098(12)
C2B 0.0318(14) 0.0479(16) 0.0369(14) 0.0039(12) 0.0061(11) 0.0036(13)
C6B 0.0358(15) 0.0398(16) 0.0353(14) -0.0012(12) 0.0043(12) -0.0090(13)
C2A 0.0408(16) 0.0582(18) 0.0389(15) 0.0005(14) 0.0101(12) -0.0033(14)
C2D 0.0421(15) 0.0429(16) 0.0289(13) 0.0012(11) 0.0054(11) 0.0007(13)
C3C 0.0340(14) 0.0338(14) 0.0282(12) 0.0019(11) 0.0039(10) 0.0014(12)
N1A 0.0406(14) 0.0851(19) 0.0425(14) -0.0102(13) 0.0048(11) -0.0106(13)
O6C 0.0431(12) 0.0729(15) 0.0885(16) -0.0437(13) 0.0032(11) 0.0050(11)
C3A 0.0618(19) 0.0535(18) 0.0343(14) -0.0074(13) 0.0099(13) -0.0188(15)
C5B 0.0411(16) 0.067(2) 0.0467(16) 0.0091(15) -0.0034(13) -0.0138(15)
C5A 0.0574(19) 0.069(2) 0.0487(17) -0.0018(15) -0.0010(15) 0.0239(17)
C4B 0.0402(16) 0.0600(19) 0.0388(15) 0.0067(14) 0.0046(12) 0.0114(14)
C1A 0.0479(18) 0.061(2) 0.0466(17) 0.0000(14) 0.0048(13) 0.0016(16)
C9B 0.0351(15) 0.0621(18) 0.0462(16) 0.0051(15) 0.0073(12) 0.0007(14)
C1B 0.0347(15) 0.0435(16) 0.0447(15) -0.0027(13) 0.0000(11) 0.0028(13)
C6A 0.0418(17) 0.070(2) 0.0456(17) -0.0055(16) -0.0001(14) 0.0024(16)
C4A 0.0417(17) 0.105(3) 0.0456(17) -0.0123(18) 0.0082(13) -0.0200(18)
C10B 0.061(2) 0.075(2) 0.0537(18) -0.0016(17) 0.0069(15) 0.0238(18)
C7B 0.0456(17) 0.0538(18) 0.0530(17) 0.0132(15) 0.0052(13) 0.0066(15)
N3A 0.0476(17) 0.117(2) 0.0714(19) -0.0415(18) 0.0106(14) -0.0262(17)
C8B 0.054(2) 0.092(3) 0.0482(18) 0.0040(17) -0.0075(14) 0.0129(19)
C9A 0.0392(18) 0.124(3) 0.066(2) -0.014(2) 0.0023(16) -0.014(2)
C10A 0.065(2) 0.122(3) 0.107(3) 0.000(3) 0.014(2) -0.015(2)
C7A 0.056(4) 0.100(6) 0.087(5) -0.019(4) -0.007(3) -0.006(3)
C8A 0.098(4) 0.117(5) 0.110(5) -0.043(4) -0.039(3) 0.024(4)
C7A' 0.056(4) 0.100(6) 0.087(5) -0.019(4) -0.007(3) -0.006(3)
C8A' 0.098(4) 0.117(5) 0.110(5) -0.043(4) -0.039(3) 0.024(4)

loop_
_atom_type_symbol
_atom_type_description
_atom_type_scat_dispersion_real
_atom_type_scat_dispersion_imag
_atom_type_scat_source
C C 0.0033 0.0016 'International Tables Vol C Tables 4.2.6.8 and 6.1.1.4'
H H 0.0000 0.0000 'International Tables Vol C Tables 4.2.6.8 and 6.1.1.4'
N N 0.0061 0.0033 'International Tables Vol C Tables 4.2.6.8 and 6.1.1.4'
O O 0.0106 0.0060 'International Tables Vol C Tables 4.2.6.8 and 6.1.1.4'

loop_
_geom_angle_atom_site_label_1
_geom_angle_atom_site_label_2
_geom_angle_atom_site_label_3
_geom_angle
C3C O3C H3C 115(3)
C3D O3D H3D 114(4)
O2D C1D O1D 123.8(2)
O2D C1D C2D 120.9(2)
O1D C1D C2D 115.3(2)
C5A N2A C2A 111.2(2)
C5A N2A C3A 111.3(2)
C2A N2A C3A 109.9(2)
C5A N2A H2A 111(3)
C2A N2A H2A 106(2)
C3A N2A H2A 107(2)
C5D C4D C3D 114.8(2)
C5D C4D H4D2 108.6
C3D C4D H4D2 108.6
C5D C4D H4D1 108.6
C3D C4D H4D1 108.6
H4D2 C4D H4D1 107.5
C3B N2B C5B 110.9(2)
C3B N2B C2B 109.81(19)
C5B N2B C2B 111.86(19)
C3B N2B H2B 108(3)
C5B N2B H2B 107(3)
C2B N2B H2B 109(3)
O4D C6D O5D 125.7(2)
O4D C6D C3D 121.6(2)
O5D C6D C3D 112.6(2)
O4C C6C O5C 126.0(2)
O4C C6C C3C 121.5(2)
O5C C6C C3C 112.4(2)
C5C O7C H7C 113(3)
O6D C5D O7D 122.6(2)
O6D C5D C4D 124.5(2)
O7D C5D C4D 112.9(2)
C6B N3B C7B 116.1(2)
C6B N3B C9B 126.2(2)
C7B N3B C9B 115.4(2)
O2C C1C O1C 123.7(2)
O2C C1C C2C 121.3(2)
O1C C1C C2C 115.0(2)
C6C O5C H5C 117(2)
O3D C3D C2D 110.01(19)
O3D C3D C6D 110.26(19)
C2D C3D C6D 106.01(19)
O3D C3D C4D 108.95(19)
C2D C3D C4D 110.3(2)
C6D C3D C4D 111.26(19)
C6B N1B C1B 117.0(2)
C6B N1B C4B 124.1(2)
C1B N1B C4B 111.6(2)
C6D O5D H5D 116(3)
C5D O7D H7D 107(3)
C5C C4C C3C 114.0(2)
C5C C4C H4C2 108.7
C3C C4C H4C2 108.7
C5C C4C H4C1 108.7
C3C C4C H4C1 108.7
H4C2 C4C H4C1 107.6
O6C C5C O7C 122.6(2)
O6C C5C C4C 124.6(2)
O7C C5C C4C 112.8(2)
N2B C3B C4B 111.5(2)
N2B C3B H3B1 109.3
C4B C3B H3B1 109.3
N2B C3B H3B2 109.3
C4B C3B H3B2 109.3
H3B1 C3B H3B2 108.0
C1C C2C C3C 116.6(2)
C1C C2C H2C2 108.1
C3C C2C H2C2 108.1
C1C C2C H2C1 108.1
C3C C2C H2C1 108.1
H2C2 C2C H2C1 107.3
N2B C2B C1B 109.79(19)
N2B C2B H2B1 109.7
C1B C2B H2B1 109.7
N2B C2B H2B2 109.7
C1B C2B H2B2 109.7
H2B1 C2B H2B2 108.2
O1B C6B N3B 121.2(2)
O1B C6B N1B 120.2(2)
N3B C6B N1B 118.5(2)
N2A C2A C1A 110.8(2)
N2A C2A H2A1 109.5
C1A C2A H2A1 109.5
N2A C2A H2A2 109.5
C1A C2A H2A2 109.5
H2A1 C2A H2A2 108.1
C1D C2D C3D 117.0(2)
C1D C2D H2D2 108.0
C3D C2D H2D2 108.0
C1D C2D H2D1 108.0
C3D C2D H2D1 108.0
H2D2 C2D H2D1 107.3
O3C C3C C4C 109.50(19)
O3C C3C C6C 109.45(19)
C4C C3C C6C 111.88(18)
O3C C3C C2C 109.92(18)
C4C C3C C2C 109.97(19)
C6C C3C C2C 106.06(18)
C6A N1A C1A 117.8(2)
C6A N1A C4A 122.6(3)
C1A N1A C4A 111.7(2)
N2A C3A C4A 109.9(2)
N2A C3A H3A1 109.7
C4A C3A H3A1 109.7
N2A C3A H3A2 109.7
C4A C3A H3A2 109.7
H3A1 C3A H3A2 108.2
N2B C5B H5B2 109.5
N2B C5B H5B3 109.5
H5B2 C5B H5B3 109.5
N2B C5B H5B1 109.5
H5B2 C5B H5B1 109.5
H5B3 C5B H5B1 109.5
N2A C5A H5A3 109.5
N2A C5A H5A1 109.5
H5A3 C5A H5A1 109.5
N2A C5A H5A2 109.5
H5A3 C5A H5A2 109.5
H5A1 C5A H5A2 109.5
N1B C4B C3B 112.4(2)
N1B C4B H4B1 109.1
C3B C4B H4B1 109.1
N1B C4B H4B2 109.1
C3B C4B H4B2 109.1
H4B1 C4B H4B2 107.8
N1A C1A C2A 112.4(2)
N1A C1A H1A1 109.1
C2A C1A H1A1 109.1
N1A C1A H1A2 109.1
C2A C1A H1A2 109.1
H1A1 C1A H1A2 107.8
N3B C9B C10B 113.9(2)
N3B C9B H9B2 108.8
C10B C9B H9B2 108.8
N3B C9B H9B1 108.8
C10B C9B H9B1 108.8
H9B2 C9B H9B1 107.7
N1B C1B C2B 112.4(2)
N1B C1B H1B1 109.1
C2B C1B H1B1 109.1
N1B C1B H1B2 109.1
C2B C1B H1B2 109.1
H1B1 C1B H1B2 107.9
O1A C6A N3A 122.1(3)
O1A C6A N1A 122.0(3)
N3A C6A N1A 115.9(3)
N1A C4A C3A 111.7(2)
N1A C4A H4A1 109.3
C3A C4A H4A1 109.3
N1A C4A H4A2 109.3
C3A C4A H4A2 109.3
H4A1 C4A H4A2 107.9
C9B C10B H10B2 109.5
C9B C10B H10B3 109.5
H10B2 C10B H10B3 109.5
C9B C10B H10B1 109.5
H10B2 C10B H10B1 109.5
H10B3 C10B H10B1 109.5
N3B C7B C8B 113.3(2)
N3B C7B H7B2 108.9
C8B C7B H7B2 108.9
N3B C7B H7B1 108.9
C8B C7B H7B1 108.9
H7B2 C7B H7B1 107.7
C6A N3A C9A 120.2(3)
C6A N3A C7A 114.8(3)
C9A N3A C7A 122.4(3)
C7B C8B H8B2 109.5
C7B C8B H8B3 109.5
H8B2 C8B H8B3 109.5
C7B C8B H8B1 109.5
H8B2 C8B H8B1 109.5
H8B3 C8B H8B1 109.5
C10A C9A N3A 111.0(3)
C10A C9A H9A1 109.4
N3A C9A H9A1 109.4
C10A C9A H9A2 109.4
N3A C9A H9A2 109.4
H9A1 C9A H9A2 108.0
C9A C10A H10A2 109.5
C9A C10A H10A3 109.5
H10A2 C10A H10A3 109.5
C9A C10A H10A1 109.5
H10A2 C10A H10A1 109.5
H10A3 C10A H10A1 109.5
C8A C7A N3A 111.2(6)
C8A C7A H7A2 109.9
N3A C7A H7A2 110.1
C8A C7A H7A1 107.9
N3A C7A H7A1 109.1
H7A2 C7A H7A1 108.7
C7A C8A H8A2 112.6
C7A C8A H8A1 106.9
H8A2 C8A H8A1 109.5
C7A C8A H8A3 108.9
H8A2 C8A H8A3 109.5
H8A1 C8A H8A3 109.5
C8A' C7A' H7A2' 107.1
C8A' C7A' H7A1' 113.5
H7A2' C7A' H7A1' 110.1
C7A' C8A' H8A2' 114.3
C7A' C8A' H8A1' 103.8
H8A2' C8A' H8A1' 109.5
C7A' C8A' H8A3' 110.1
H8A2' C8A' H8A3' 109.5
H8A1' C8A' H8A3' 109.5

loop_
_geom_bond_atom_site_label_1
_geom_bond_atom_site_label_2
_geom_bond_distance
O3C C3C 1.417(3)
O3C H3C 0.97(5)
O1C C1C 1.278(3)
O3D C3D 1.419(3)
O3D H3D 0.79(5)
O4D C6D 1.214(3)
C1D O2D 1.245(3)
C1D O1D 1.274(3)
C1D C2D 1.515(3)
N2A C5A 1.489(3)
N2A C2A 1.493(3)
N2A C3A 1.495(3)
N2A H2A 0.98(4)
C4D C5D 1.500(3)
C4D C3D 1.530(3)
C4D H4D2 0.9700
C4D H4D1 0.9700
O4C C6C 1.210(3)
O2C C1C 1.236(3)
O1B C6B 1.234(3)
N2B C3B 1.486(3)
N2B C5B 1.490(3)
N2B C2B 1.499(3)
N2B H2B 0.93(4)
C6D O5D 1.303(3)
C6D C3D 1.526(3)
C6C O5C 1.311(3)
C6C C3C 1.533(3)
O7C C5C 1.325(3)
O7C H7C 1.04(5)
C5D O6D 1.200(3)
C5D O7D 1.324(3)
N3B C6B 1.360(3)
N3B C7B 1.462(3)
N3B C9B 1.463(3)
C1C C2C 1.517(3)
O5C H5C 1.15(5)
C3D C2D 1.527(3)
N1B C6B 1.382(3)
N1B C1B 1.465(3)
N1B C4B 1.470(3)
O5D H5D 1.08(5)
O7D H7D 1.03(5)
O1A C6A 1.227(3)
C4C C5C 1.502(3)
C4C C3C 1.528(3)
C4C H4C2 0.9700
C4C H4C1 0.9700
C5C O6C 1.202(3)
C3B C4B 1.505(4)
C3B H3B1 0.9700
C3B H3B2 0.9700
C2C C3C 1.537(3)
C2C H2C2 0.9700
C2C H2C1 0.9700
C2B C1B 1.502(3)
C2B H2B1 0.9700
C2B H2B2 0.9700
C2A C1A 1.501(4)
C2A H2A1 0.9700
C2A H2A2 0.9700
C2D H2D2 0.9700
C2D H2D1 0.9700
N1A C6A 1.379(4)
N1A C1A 1.450(3)
N1A C4A 1.469(3)
C3A C4A 1.512(4)
C3A H3A1 0.9700
C3A H3A2 0.9700
C5B H5B2 0.9600
C5B H5B3 0.9600
C5B H5B1 0.9600
C5A H5A3 0.9600
C5A H5A1 0.9600
C5A H5A2 0.9600
C4B H4B1 0.9700
C4B H4B2 0.9700
C1A H1A1 0.9700
C1A H1A2 0.9700
C9B C10B 1.513(4)
C9B H9B2 0.9700
C9B H9B1 0.9700
C1B H1B1 0.9700
C1B H1B2 0.9700
C6A N3A 1.370(4)
C4A H4A1 0.9700
C4A H4A2 0.9700
C10B H10B2 0.9600
C10B H10B3 0.9600
C10B H10B1 0.9600
C7B C8B 1.516(4)
C7B H7B2 0.9700
C7B H7B1 0.9700
N3A C9A 1.519(4)
N3A C7A 1.521(6)
C8B H8B2 0.9600
C8B H8B3 0.9600
C8B H8B1 0.9600
C9A C10A 1.495(5)
C9A H9A1 0.9700
C9A H9A2 0.9700
C10A H10A2 0.9600
C10A H10A3 0.9600
C10A H10A1 0.9600
C7A C8A 1.499(8)
C7A H7A2 0.9700
C7A H7A1 0.9700
C8A H8A2 0.9600
C8A H8A1 0.9600
C8A H8A3 0.9600
C7A' C8A' 1.49(2)
C7A' H7A2' 0.9700
C7A' H7A1' 0.9700
C8A' H8A2' 0.9600
C8A' H8A1' 0.9600
C8A' H8A3' 0.9600

loop_
_geom_torsion_atom_site_label_1
_geom_torsion_atom_site_label_2
_geom_torsion_atom_site_label_3
_geom_torsion_atom_site_label_4
_geom_torsion
C3D C4D C5D O6D 9.4(4)
C3D C4D C5D O7D -171.2(2)
O4D C6D C3D O3D -18.0(3)
O5D C6D C3D O3D 165.0(2)
O4D C6D C3D C2D 101.1(3)
O5D C6D C3D C2D -76.0(3)
O4D C6D C3D C4D -139.0(2)
O5D C6D C3D C4D 44.0(3)
C5D C4D C3D O3D -72.2(2)
C5D C4D C3D C2D 166.9(2)
C5D C4D C3D C6D 49.5(3)
C3C C4C C5C O6C 12.2(4)
C3C C4C C5C O7C -168.0(2)
C5B N2B C3B C4B -179.5(2)
C2B N2B C3B C4B 56.4(3)
O2C C1C C2C C3C 32.1(3)
O1C C1C C2C C3C -150.2(2)
C3B N2B C2B C1B -57.6(3)
C5B N2B C2B C1B 178.7(2)
C7B N3B C6B O1B -4.9(3)
C9B N3B C6B O1B 156.7(2)
C7B N3B C6B N1B 177.6(2)
C9B N3B C6B N1B -20.8(4)
C1B N1B C6B O1B -9.9(3)
C4B N1B C6B O1B 137.8(2)
C1B N1B C6B N3B 167.6(2)
C4B N1B C6B N3B -44.7(3)
C5A N2A C2A C1A 179.8(2)
C3A N2A C2A C1A -56.4(3)
O2D C1D C2D C3D 25.0(3)
O1D C1D C2D C3D -155.9(2)
O3D C3D C2D C1D -65.9(3)
C6D C3D C2D C1D 174.9(2)
C4D C3D C2D C1D 54.3(3)
C5C C4C C3C O3C -74.1(2)
C5C C4C C3C C6C 47.5(3)
C5C C4C C3C C2C 165.1(2)
O4C C6C C3C O3C -15.1(3)
O5C C6C C3C O3C 168.03(19)
O4C C6C C3C C4C -136.7(2)
O5C C6C C3C C4C 46.5(3)
O4C C6C C3C C2C 103.4(3)
O5C C6C C3C C2C -73.4(2)
C1C C2C C3C O3C -67.3(3)
C1C C2C C3C C4C 53.4(3)
C1C C2C C3C C6C 174.5(2)
C5A N2A C3A C4A -179.2(2)
C2A N2A C3A C4A 57.1(3)
C6B N1B C4B C3B -97.1(3)
C1B N1B C4B C3B 52.1(3)
N2B C3B C4B N1B -53.9(3)
C6A N1A C1A C2A 95.6(3)
C4A N1A C1A C2A -54.3(3)
N2A C2A C1A N1A 55.3(3)
C6B N3B C9B C10B 121.4(3)
C7B N3B C9B C10B -76.8(3)
C6B N1B C1B C2B 97.2(3)
C4B N1B C1B C2B -54.3(3)
N2B C2B C1B N1B 57.3(3)
C1A N1A C6A O1A -8.2(4)
C4A N1A C6A O1A 138.2(3)
C1A N1A C6A N3A 170.3(3)
C4A N1A C6A N3A -43.3(4)
C6A N1A C4A C3A -93.1(3)
C1A N1A C4A C3A 55.1(3)
N2A C3A C4A N1A -56.7(3)
C6B N3B C7B C8B 83.1(3)
C9B N3B C7B C8B -80.6(3)
O1A C6A N3A C9A 138.0(3)
N1A C6A N3A C9A -40.6(4)
O1A C6A N3A C7A -23.9(5)
N1A C6A N3A C7A 157.5(4)
C6A N3A C9A C10A 137.9(3)
C7A N3A C9A C10A -61.6(5)
C6A N3A C7A C8A 92.5(5)
C9A N3A C7A C8A -69.0(6)
